data_2012198
loop_
_publ_author_name
'Raubenheimer, Helgard G.'
'Stenzel, Oleg'
'Esterhuysen, Matthias W.'

_publ_section_title
;
 Bis(2,4,7-trimethylindenyl)cobalt(II) and
 <i>rac</i>-2,2',4,4',7,7'-hexamethyl-1,1'-biindene
;
_journal_issue 9
_journal_name_full 'Acta Crystallographica Section C'
_journal_page_first 1056
_journal_page_last 1059
_journal_paper_doi 10.1107/S010827010100974X
_journal_volume 57
_journal_year 2001
_chemical_formula_moiety 'C24 H26'
_chemical_formula_sum 'C24 H26'
_chemical_formula_weight 314.47
_chemical_melting_point 445.15
_chemical_name_systematic
;
rac-1,1'-Bis(2,4,7-trimethylindene)
;
_space_group_IT_number 14
_symmetry_cell_setting monoclinic
_symmetry_space_group_name_Hall '-P 2ybc'
_symmetry_space_group_name_H-M 'P 1 21/c 1'
_audit_creation_method SHELXL-97
_cell_angle_alpha 90.00
_cell_angle_beta 102.942(2)
_cell_angle_gamma 90.00
_cell_formula_units_Z 4
_cell_length_a 12.1229(4)
_cell_length_b 9.6880(4)
_cell_length_c 15.7045(6)
_cell_measurement_reflns_used 8928
_cell_measurement_temperature 173(2)
_cell_measurement_theta_max 27.41
_cell_measurement_theta_min 2.49
_cell_volume 1797.59(12)
_computing_cell_refinement 'DENZO-SMN (Otwinowski & Minor, 1997)'
_computing_data_collection 'COLLECT (Nonius, 1999) '
_computing_data_reduction DENZO-SMN
_computing_molecular_graphics 'ORTEP-III for Windows (Farrugia, 1997)'
_computing_publication_material 'WINGX (Farrugia, 1999)'
_computing_structure_refinement 'SHELXL97 (Sheldrick, 1997)'
_computing_structure_solution 'SHELXS97 (Sheldrick, 1997)'
_diffrn_ambient_temperature 173(2)
_diffrn_measured_fraction_theta_full .983
_diffrn_measured_fraction_theta_max .983
_diffrn_measurement_device_type 'Nonius Kappa CCD'
_diffrn_measurement_method '\f and \w scans to fill Ewald sphere'
_diffrn_radiation_monochromator graphite
_diffrn_radiation_source 'fine-focus sealed tube'
_diffrn_radiation_type MoK\a
_diffrn_radiation_wavelength .71073
_diffrn_reflns_av_R_equivalents .0398
_diffrn_reflns_av_sigmaI/netI .0808
_diffrn_reflns_limit_h_max 13
_diffrn_reflns_limit_h_min -15
_diffrn_reflns_limit_k_max 12
_diffrn_reflns_limit_k_min -12
_diffrn_reflns_limit_l_max 20
_diffrn_reflns_limit_l_min -18
_diffrn_reflns_number 8928
_diffrn_reflns_theta_full 27.41
_diffrn_reflns_theta_max 27.41
_diffrn_reflns_theta_min 2.49
_exptl_absorpt_coefficient_mu .065
_exptl_absorpt_correction_T_max .9890
_exptl_absorpt_correction_T_min .9751
_exptl_absorpt_correction_type empirical
_exptl_absorpt_process_details '(DENZO-SMN; Otwinowski & Minor, 1997)'
_exptl_crystal_colour colourless
_exptl_crystal_density_diffrn 1.162
_exptl_crystal_density_method 'not measured'
_exptl_crystal_description prism
_exptl_crystal_F_000 680
_exptl_crystal_size_max .39
_exptl_crystal_size_mid .25
_exptl_crystal_size_min .17
_refine_diff_density_max .192
_refine_diff_density_min -.167
_refine_ls_extinction_method none
_refine_ls_goodness_of_fit_ref .953
_refine_ls_hydrogen_treatment mixed
_refine_ls_matrix_type full
_refine_ls_number_parameters 255
_refine_ls_number_reflns 4024
_refine_ls_number_restraints 0
_refine_ls_restrained_S_all .953
_refine_ls_R_factor_all .1100
_refine_ls_R_factor_gt .0476
_refine_ls_shift/su_max <0.001
_refine_ls_shift/su_mean .000
_refine_ls_structure_factor_coef Fsqd
_refine_ls_weighting_details 'calc w=1/[\s^2^(Fo^2^)+(0.0538P)^2^] where P=(Fo^2^+2Fc^2^)/3'
_refine_ls_weighting_scheme calc
_refine_ls_wR_factor_ref .1147
_reflns_number_gt 2298
_reflns_number_total 4024
_reflns_threshold_expression I>\2s(I)
_cod_data_source_file de1172.cif
_cod_data_source_block II
_cod_depositor_comments
;
The following automatic conversions were performed:

'_chemical_melting_point' value '172\%C' was changed to '445.15' - it
was converted from degrees Celsius(C) to Kelvins(K).

Automatic conversion script
Id: cif_fix_values 1646 2011-03-28 12:23:43Z adriana 

The following automatic conversions were performed:

'_chemical_melting_point' value '172\%C' was changed to '445.15' - it
was converted from degrees Celsius(C) to Kelvins(K).

Automatic conversion script
Id: cif_fix_values 1715 2011-07-08 13:25:40Z adriana 
;
_cod_original_sg_symbol_H-M 'P 21/c'
_cod_database_code 2012198
_cod_database_fobs_code 2012198

loop_
_symmetry_equiv_pos_as_xyz
'x, y, z'
'-x, y+1/2, -z+1/2'
'-x, -y, -z'
'x, -y-1/2, z-1/2'

loop_
_atom_site_label
_atom_site_fract_x
_atom_site_fract_y
_atom_site_fract_z
_atom_site_U_iso_or_equiv
_atom_site_adp_type
_atom_site_calc_flag
_atom_site_refinement_flags
_atom_site_occupancy
_atom_site_disorder_assembly
_atom_site_disorder_group
_atom_site_type_symbol
C1' .32627(13) .41750(16) .04239(10) .0279(4) Uani d . 1 . . C
C2' .37242(14) .27708(16) .07574(10) .0318(4) Uani d . 1 . . C
C3' .47144(14) .29238(18) .13340(11) .0321(4) Uani d . 1 . . C
C4' .50410(13) .43735(17) .14293(10) .0283(4) Uani d . 1 . . C
C5' .59865(13) .50017(18) .19482(10) .0310(4) Uani d . 1 . . C
C6' .60693(15) .64328(19) .18761(11) .0349(4) Uani d . 1 . . C
C7' .52654(14) .71824(19) .12854(11) .0337(4) Uani d . 1 . . C
C8' .43161(13) .65562(17) .07589(10) .0278(4) Uani d . 1 . . C
C9' .42029(12) .51389(17) .08623(9) .0263(4) Uani d . 1 . . C
C1 .20819(12) .45156(18) .06305(10) .0285(4) Uani d . 1 . . C
C2 .20290(13) .42382(16) .15800(10) .0301(4) Uani d . 1 . . C
C3 .12171(13) .33183(18) .16064(11) .0322(4) Uani d . 1 . . C
C4 .06320(12) .28934(16) .07224(10) .0287(4) Uani d . 1 . . C
C5 -.02501(13) .19661(17) .04455(10) .0317(4) Uani d . 1 . . C
C6 -.06325(14) .18135(19) -.04575(11) .0365(4) Uani d . 1 . . C
C7 -.01900(14) .25960(18) -.10465(12) .0354(4) Uani d . 1 . . C
C8 .06907(13) .35400(17) -.07652(10) .0309(4) Uani d . 1 . . C
C9 .11181(12) .36429(16) .01299(10) .0285(4) Uani d . 1 . . C
C21' .31596(15) .14399(18) .04438(12) .0446(5) Uani d . 1 . . C
H2A' .3655 .0670 .0687 .067 Uiso calc R 1 . . H
H2B' .3007 .1408 -.0196 .067 Uiso calc R 1 . . H
H2C' .2445 .1367 .0634 .067 Uiso calc R 1 . . H
C51' .68845(14) .4180(2) .25575(11) .0444(5) Uani d . 1 . . C
H5A' .7436 .4811 .2909 .067 Uiso calc R 1 . . H
H5B' .7269 .3575 .2216 .067 Uiso calc R 1 . . H
H5C' .6533 .3620 .2944 .067 Uiso calc R 1 . . H
C81' .34786(14) .73807(17) .01021(11) .0371(4) Uani d . 1 . . C
H8A' .3209 .6825 -.0425 .056 Uiso calc R 1 . . H
H8B' .3845 .8219 -.0049 .056 Uiso calc R 1 . . H
H8C' .2836 .7636 .0353 .056 Uiso calc R 1 . . H
C21 .27482(14) .49640(19) .23449(10) .0386(4) Uani d . 1 . . C
H2A .2512 .4694 .2879 .058 Uiso calc R 1 . . H
H2B .2661 .5964 .2262 .058 Uiso calc R 1 . . H
H2C .3543 .4710 .2395 .058 Uiso calc R 1 . . H
C51 -.07702(14) .11717(18) .10792(11) .0426(5) Uani d . 1 . . C
H5A -.0183 .0631 .1469 .064 Uiso calc R 1 . . H
H5B -.1353 .0549 .0756 .064 Uiso calc R 1 . . H
H5C -.1113 .1817 .1425 .064 Uiso calc R 1 . . H
C81 .11204(14) .44128(18) -.14145(10) .0395(5) Uani d . 1 . . C
H8A .1342 .5322 -.1160 .059 Uiso calc R 1 . . H
H8B .0522 .4521 -.1945 .059 Uiso calc R 1 . . H
H8C .1777 .3963 -.1562 .059 Uiso calc R 1 . . H
H1' .3159(11) .4216(14) -.0213(9) .022(4) Uiso d . 1 . . H
H3' .5160(13) .2192(16) .1627(10) .036(5) Uiso d . 1 . . H
H6' .6729(14) .6948(17) .2269(10) .046(5) Uiso d . 1 . . H
H7' .5360(12) .8199(17) .1219(9) .030(4) Uiso d . 1 . . H
H1 .1941(12) .5510(16) .0498(9) .029(4) Uiso d . 1 . . H
H3 .1029(12) .2972(15) .2164(10) .036(4) Uiso d . 1 . . H
H6 -.1254(14) .1129(16) -.0662(10) .044(5) Uiso d . 1 . . H
H7 -.0531(13) .2474(15) -.1687(11) .040(5) Uiso d . 1 . . H

loop_
_atom_site_aniso_label
_atom_site_aniso_U_11
_atom_site_aniso_U_22
_atom_site_aniso_U_33
_atom_site_aniso_U_12
_atom_site_aniso_U_13
_atom_site_aniso_U_23
C1' .0277(9) .0279(10) .0285(9) .0015(7) .0071(8) -.0019(8)
C2' .0324(10) .0279(10) .0395(10) .0009(8) .0174(8) -.0008(8)
C3' .0302(10) .0309(11) .0375(10) .0061(8) .0123(8) .0065(8)
C4' .0279(9) .0321(10) .0274(8) .0030(8) .0115(7) .0014(8)
C5' .0247(9) .0414(11) .0278(8) .0010(8) .0079(7) -.0001(8)
C6' .0280(9) .0433(12) .0338(10) -.0046(9) .0078(8) -.0090(9)
C7' .0337(10) .0288(10) .0422(10) -.0046(9) .0158(9) -.0065(9)
C8' .0265(9) .0284(9) .0313(9) .0017(8) .0121(7) -.0010(8)
C9' .0245(8) .0296(9) .0269(8) -.0003(7) .0099(7) -.0025(7)
C1 .0265(9) .0267(10) .0325(9) .0009(8) .0069(8) -.0005(8)
C2 .0288(9) .0309(10) .0311(9) .0054(8) .0076(7) -.0035(8)
C3 .0312(9) .0361(10) .0309(9) .0050(8) .0101(8) .0026(8)
C4 .0239(9) .0293(10) .0332(9) .0053(8) .0067(8) -.0007(8)
C5 .0244(9) .0319(10) .0389(10) .0023(8) .0074(8) .0017(8)
C6 .0251(9) .0373(11) .0457(11) -.0005(9) .0047(8) -.0071(9)
C7 .0271(9) .0450(12) .0321(10) .0049(9) .0025(8) -.0039(9)
C8 .0246(8) .0338(10) .0341(9) .0070(8) .0062(8) -.0026(8)
C9 .0239(8) .0284(9) .0330(9) .0048(7) .0064(7) -.0024(8)
C21' .0404(10) .0301(11) .0652(13) -.0019(9) .0157(10) -.0059(9)
C51' .0333(10) .0607(13) .0377(10) -.0006(10) .0047(8) .0080(9)
C81' .0360(10) .0306(10) .0466(11) .0020(8) .0135(9) .0027(8)
C21 .0373(10) .0431(11) .0363(9) -.0029(9) .0096(8) -.0088(9)
C51 .0350(10) .0415(12) .0510(11) -.0056(9) .0091(9) .0049(9)
C81 .0352(10) .0501(12) .0335(9) .0037(9) .0079(8) .0031(9)

loop_
_atom_type_symbol
_atom_type_description
_atom_type_scat_dispersion_real
_atom_type_scat_dispersion_imag
_atom_type_scat_source
C C .0033 .0016 'International Tables Vol C Tables 4.2.6.8 and 6.1.1.4'
H H .0000 .0000 'International Tables Vol C Tables 4.2.6.8 and 6.1.1.4'

loop_
_geom_angle_atom_site_label_1
_geom_angle_atom_site_label_2
_geom_angle_atom_site_label_3
_geom_angle
_geom_angle_publ_flag
C9' C1' C2' 102.35(13) yes
C9' C1' C1 113.84(12) yes
C2' C1' C1 113.52(12) yes
C9' C1' H1' 110.5(8) ?
C2' C1' H1' 109.9(8) ?
C1 C1' H1' 106.7(8) ?
C3' C2' C21' 126.47(16) ?
C3' C2' C1' 109.81(15) yes
C21' C2' C1' 123.66(15) ?
C2' C3' C4' 110.95(16) yes
C2' C3' H3' 125.0(10) ?
C4' C3' H3' 124.1(10) ?
C5' C4' C9' 121.72(15) ?
C5' C4' C3' 130.67(15) ?
C9' C4' C3' 107.61(14) yes
C4' C5' C6' 116.88(16) ?
C4' C5' C51' 121.69(15) ?
C6' C5' C51' 121.43(16) ?
C7' C6' C5' 121.36(17) ?
C7' C6' H6' 118.9(9) ?
C5' C6' H6' 119.7(9) ?
C6' C7' C8' 121.99(17) ?
C6' C7' H7' 120.3(9) ?
C8' C7' H7' 117.7(9) ?
C9' C8' C7' 116.67(15) ?
C9' C8' C81' 122.29(15) ?
C7' C8' C81' 121.02(15) ?
C8' C9' C4' 121.23(14) ?
C8' C9' C1' 129.69(14) ?
C4' C9' C1' 109.08(14) yes
C9 C1 C2 102.25(12) yes
C9 C1 C1' 114.12(12) yes
C2 C1 C1' 113.77(13) yes
C9 C1 H1 110.9(9) ?
C2 C1 H1 109.4(8) ?
C1' C1 H1 106.4(8) ?
C3 C2 C21 126.23(15) ?
C3 C2 C1 109.85(14) yes
C21 C2 C1 123.84(14) ?
C2 C3 C4 111.15(15) yes
C2 C3 H3 124.1(9) ?
C4 C3 H3 124.8(9) ?
C5 C4 C9 122.19(14) ?
C5 C4 C3 130.66(14) ?
C9 C4 C3 107.14(14) yes
C4 C5 C6 116.30(15) ?
C4 C5 C51 122.07(14) ?
C6 C5 C51 121.63(15) ?
C7 C6 C5 121.77(17) ?
C7 C6 H6 121.4(9) ?
C5 C6 H6 116.8(9) ?
C6 C7 C8 121.73(16) ?
C6 C7 H7 117.9(9) ?
C8 C7 H7 120.4(9) ?
C9 C8 C7 116.85(15) ?
C9 C8 C81 122.57(15) ?
C7 C8 C81 120.57(15) ?
C8 C9 C4 120.99(15) ?
C8 C9 C1 129.51(14) ?
C4 C9 C1 109.48(13) yes
C2' C21' H2A' 109.5 ?
C2' C21' H2B' 109.5 ?
H2A' C21' H2B' 109.5 ?
C2' C21' H2C' 109.5 ?
H2A' C21' H2C' 109.5 ?
H2B' C21' H2C' 109.5 ?
C5' C51' H5A' 109.5 ?
C5' C51' H5B' 109.5 ?
H5A' C51' H5B' 109.5 ?
C5' C51' H5C' 109.5 ?
H5A' C51' H5C' 109.5 ?
H5B' C51' H5C' 109.5 ?
C8' C81' H8A' 109.5 ?
C8' C81' H8B' 109.5 ?
H8A' C81' H8B' 109.5 ?
C8' C81' H8C' 109.5 ?
H8A' C81' H8C' 109.5 ?
H8B' C81' H8C' 109.5 ?
C2 C21 H2A 109.5 ?
C2 C21 H2B 109.5 ?
H2A C21 H2B 109.5 ?
C2 C21 H2C 109.5 ?
H2A C21 H2C 109.5 ?
H2B C21 H2C 109.5 ?
C5 C51 H5A 109.5 ?
C5 C51 H5B 109.5 ?
H5A C51 H5B 109.5 ?
C5 C51 H5C 109.5 ?
H5A C51 H5C 109.5 ?
H5B C51 H5C 109.5 ?
C8 C81 H8A 109.5 ?
C8 C81 H8B 109.5 ?
H8A C81 H8B 109.5 ?
C8 C81 H8C 109.5 ?
H8A C81 H8C 109.5 ?
H8B C81 H8C 109.5 ?

loop_
_geom_bond_atom_site_label_1
_geom_bond_atom_site_label_2
_geom_bond_site_symmetry_2
_geom_bond_distance
_geom_bond_publ_flag
C1' C9' . 1.515(2) yes
C1' C2' . 1.519(2) yes
C1' C1 . 1.572(2) yes
C1' H1' . .980(13) ?
C2' C3' . 1.340(2) yes
C2' C21' . 1.491(2) yes
C3' C4' . 1.458(2) yes
C3' H3' . .946(16) ?
C4' C5' . 1.389(2) ?
C4' C9' . 1.404(2) yes
C5' C6' . 1.396(2) ?
C5' C51' . 1.506(2) ?
C6' C7' . 1.390(2) ?
C6' H6' . 1.024(17) ?
C7' C8' . 1.396(2) ?
C7' H7' . 1.000(16) ?
C8' C9' . 1.393(2) ?
C8' C81' . 1.505(2) ?
C1 C9 . 1.512(2) yes
C1 C2 . 1.531(2) yes
C1 H1 . .993(15) ?
C2 C3 . 1.335(2) yes
C2 C21 . 1.493(2) yes
C3 C4 . 1.469(2) yes
C3 H3 . 1.010(15) ?
C4 C5 . 1.390(2) ?
C4 C9 . 1.409(2) yes
C5 C6 . 1.398(2) ?
C5 C51 . 1.504(2) ?
C6 C7 . 1.393(2) ?
C6 H6 . 1.001(17) ?
C7 C8 . 1.400(2) ?
C7 H7 . 1.006(16) ?
C8 C9 . 1.389(2) ?
C8 C81 . 1.505(2) ?
C21' H2A' . .9800 ?
C21' H2B' . .9800 ?
C21' H2C' . .9800 ?
C51' H5A' . .9800 ?
C51' H5B' . .9800 ?
C51' H5C' . .9800 ?
C81' H8A' . .9800 ?
C81' H8B' . .9800 ?
C81' H8C' . .9800 ?
C21 H2A . .9800 ?
C21 H2B . .9800 ?
C21 H2C . .9800 ?
C51 H5A . .9800 ?
C51 H5B . .9800 ?
C51 H5C . .9800 ?
C81 H8A . .9800 ?
C81 H8B . .9800 ?
C81 H8C . .9800 ?

loop_
_cod_related_entry_id
_cod_related_entry_database
_cod_related_entry_code
1 ChemSpider 21135157
